data_9004333
loop_
_publ_author_name
'Vochten, R.'
'Haverbeke, L. V.'
'Springel, K. V.'

_publ_section_title
;
 The structure and physicochemical characteristics of a synthetic
 phase compositionally intermediate between liebigite and andersonite
;
_journal_name_full 'The Canadian Mineralogist'
_journal_page_first 553
_journal_page_last 561
_journal_volume 32
_journal_year 1994
_chemical_formula_structural Na3Ca6(UO2)4(CO3)12(H2O)17
_chemical_formula_sum 'C12 H34 Ca6 Na3 O61 U4'
_space_group_IT_number 58
_symmetry_space_group_name_Hall '-P 2 2n'
_symmetry_space_group_name_H-M 'P n n m'
_cell_angle_alpha 90
_cell_angle_beta 90
_cell_angle_gamma 90
_cell_formula_units_Z 4
_cell_length_a 18.150
_cell_length_b 16.866
_cell_length_c 18.436
_cell_volume 5643.590
_database_code_amcsd 0005406
_exptl_crystal_density_diffrn 2.843
_cod_original_formula_sum 'Na3 Ca6 U4 C12 O61 H34'
_cod_database_code 9004333
_amcsd_formula_title Na3Ca6(UO2)4(CO3)12(H2O)17

loop_
_space_group_symop_operation_xyz
x,y,z
1/2+x,1/2-y,1/2+z
1/2-x,1/2+y,1/2-z
1/2-x,1/2+y,1/2+z
1/2+x,1/2-y,1/2-z
x,y,-z
-x,-y,z
-x,-y,-z

loop_
_atom_site_label
_atom_site_fract_x
_atom_site_fract_y
_atom_site_fract_z
_atom_site_U_iso_or_equiv
_atom_site_type_symbol
_atom_site_attached_hydrogens
Na8 0.66750 0.52920 0.28420 0.05400 Na 0
Na9 0.67870 0.86400 0.00000 0.07400 Na 0
Ca4 0.55760 0.67400 0.18610 0.01880 Ca 0
Ca5 0.43700 0.82060 0.31470 0.01990 Ca 0
Ca6 0.75160 0.52680 0.00000 0.02360 Ca 0
Ca7 0.31960 0.92580 0.00000 0.02400 Ca 0
U1 0.74700 0.79040 0.22780 0.02000 U 0
U2 0.51220 0.72100 0.50000 0.02000 U 0
U3 0.47920 0.76300 0.00000 0.01900 U 0
C11 0.74930 0.63770 0.15580 0.02300 C 0
C12 0.60850 0.85690 0.27190 0.02500 C 0
C13 0.38530 0.63830 0.23720 0.02600 C 0
C21 0.55980 0.65770 0.36350 0.02400 C 0
C22 0.41100 0.85500 0.50000 0.03000 C 0
C31 0.42550 0.82580 0.13690 0.02200 C 0
C32 0.59400 0.64300 0.00000 0.03800 C 0
O11 0.74130 0.83800 0.14220 0.03600 O 0
O12 0.75210 0.74430 0.31450 0.03200 O 0
O111 0.80740 0.68000 0.16830 0.02900 O 0
O112 0.68920 0.67030 0.18080 0.03900 O 0
O113 0.75180 0.57210 0.12410 0.02900 O 0
O121 0.67060 0.89090 0.28340 0.03200 O 0
O122 0.61200 0.79090 0.23680 0.03100 O 0
O123 0.54840 0.88780 0.29310 0.03800 O 0
O131 0.32290 0.60090 0.22760 0.02800 O 0
O132 0.38260 0.70300 0.27030 0.02800 O 0
O133 0.44350 0.61080 0.20910 0.03200 O 0
O21 0.59110 0.78200 0.50000 0.03500 O 0
O22 0.43340 0.65710 0.50000 0.03300 O 0
O211 0.57800 0.62720 0.42540 0.03400 O 0
O212 0.51580 0.71760 0.36810 0.03000 O 0
O213 0.58280 0.63000 0.30450 0.03200 O 0
O221 0.43940 0.82190 0.44150 0.03500 O 0
O222 0.36360 0.90700 0.50000 0.04300 O 0
O31 0.54650 0.83720 0.00000 0.03600 O 0
O32 0.41220 0.68520 0.00000 0.04000 O 0
O311 0.47430 0.76990 0.13300 0.02700 O 0
O312 0.39870 0.84650 0.07420 0.02800 O 0
O313 0.40840 0.85990 0.19390 0.03000 O 0
O321 0.56530 0.67460 0.05900 0.03700 O 0
O322 0.63710 0.58670 0.00000 0.03900 O 0
Wat41 0.58850 0.53720 0.16160 0.04500 O 2
Wat51 0.41150 0.96040 0.34230 0.03400 O 2
Wat61 0.69800 0.42180 -0.07470 0.08800 O 2
Wat71 0.86400 0.47190 0.41710 0.04100 O 2
Wat72 0.72990 0.62660 0.41810 0.05800 O 2
Wat73 0.72610 0.46820 0.50000 0.03700 O 2
Wat81 0.29560 0.97120 0.20740 0.04100 O 2
Wat82 0.61370 0.46670 0.39060 0.05300 O 2
Wat91 0.26000 0.74700 0.50000 0.06900 O 2
Wat92 0.50000 0.00000 0.15610 0.04300 O 2

loop_
_cod_changelog_entry_id
_cod_changelog_entry_author
_cod_changelog_entry_date
_cod_changelog_entry_text
1
;cod-tools version 3.8.0
Id: cif_guess_AMCSD_atom_types 9574 2023-05-10 09:00:05Z saulius
;
2023-05-10T18:48:56+03:00
;Derived atom types and hydrogen counts
from atom names that follow the AMCSD naming convention
(Wat == water, O-H == hydroxyl).
;

loop_
_cod_related_entry_id
_cod_related_entry_database
_cod_related_entry_code
1 AMCSD 0005406
